data_7041322
loop_
_publ_author_name
'Mukherjee, Debabrata'
'Spaniol, Thomas P.'
'Okuda, Jun'

_publ_section_title
;
 Unexpected alkane elimination from cationic group 13 dialkyls in a
 reaction with a macrocyclic polyamine.
;
_journal_issue 3
_journal_name_full 'Dalton transactions (Cambridge, England : 2003)'
_journal_page_first 651
_journal_page_last 655
_journal_paper_doi 10.1039/c6dt04379h
_journal_volume 46
_journal_year 2017
_chemical_formula_sum 'C30 H56 B N3 O3 Si4 Zn'
_chemical_formula_weight 695.32
_space_group_IT_number 2
_symmetry_cell_setting triclinic
_symmetry_space_group_name_Hall '-P 1'
_symmetry_space_group_name_H-M 'P -1'
_atom_sites_solution_hydrogens geom
_atom_sites_solution_primary direct
_atom_sites_solution_secondary difmap
_audit_block_doi 10.5517/ccz9b7t
_audit_creation_method 'APEX2 v2010.11-3'
_audit_update_record
;
2012-09-23 deposited with the CCDC.
2016-12-02 downloaded from the CCDC.
;
_cell_angle_alpha 92.073(6)
_cell_angle_beta 106.240(6)
_cell_angle_gamma 103.685(6)
_cell_formula_units_Z 2
_cell_length_a 10.242(4)
_cell_length_b 11.576(4)
_cell_length_c 17.786(7)
_cell_measurement_reflns_used 1732
_cell_measurement_temperature 173.(2)
_cell_measurement_theta_max 20.7061
_cell_measurement_theta_min 2.3999
_cell_volume 1955.2(13)
_computing_cell_refinement 'SAINT V7.66A (Bruker AXS, 2009)'
_computing_data_collection 'APEX2 Suite (Bruker AXS, 2009)'
_computing_data_reduction 'SAINT V7.66A (Bruker AXS, 2009)'
_computing_molecular_graphics 'XSHELL (Bruker AXS, 2007)'
_computing_publication_material 'APEX2 Suite (Bruker AXS, 2009)'
_computing_structure_refinement 'SHELXL-97 (Sheldrick, 2008)'
_computing_structure_solution 'SHELXS-97 (Sheldrick, 2008)'
_diffrn_ambient_temperature 173.(2)
_diffrn_detector_area_resol_mean 8.3333
_diffrn_measured_fraction_theta_full 0.989
_diffrn_measured_fraction_theta_max 0.989
_diffrn_measurement_device_type ' BRUKER APEX2 CCD Diffractometer'
_diffrn_measurement_method '\w scan'
_diffrn_radiation_type MoK\a
_diffrn_radiation_wavelength 0.71073
_diffrn_reflns_av_R_equivalents 0.0690
_diffrn_reflns_av_sigmaI/netI 0.1050
_diffrn_reflns_limit_h_max 12
_diffrn_reflns_limit_h_min -12
_diffrn_reflns_limit_k_max 13
_diffrn_reflns_limit_k_min -13
_diffrn_reflns_limit_l_max 21
_diffrn_reflns_limit_l_min -21
_diffrn_reflns_number 15694
_diffrn_reflns_theta_full 25.18
_diffrn_reflns_theta_max 25.18
_diffrn_reflns_theta_min 1.20
_exptl_absorpt_coefficient_mu 0.782
_exptl_absorpt_correction_T_max 0.95
_exptl_absorpt_correction_T_min 0.79
_exptl_absorpt_correction_type multi-scan
_exptl_absorpt_process_details 'SADABS V2008/1 (Bruker AXS)'
_exptl_crystal_colour colourless
_exptl_crystal_density_diffrn 1.181
_exptl_crystal_density_method 'not measured'
_exptl_crystal_description plate
_exptl_crystal_F_000 744
_exptl_crystal_size_max 0.18
_exptl_crystal_size_mid 0.12
_exptl_crystal_size_min 0.06
_refine_diff_density_max 0.363
_refine_diff_density_min -0.515
_refine_ls_extinction_method none
_refine_ls_goodness_of_fit_ref 0.966
_refine_ls_hydrogen_treatment constr
_refine_ls_matrix_type full
_refine_ls_number_parameters 394
_refine_ls_number_reflns 6954
_refine_ls_number_restraints 0
_refine_ls_restrained_S_all 0.966
_refine_ls_R_factor_all 0.0973
_refine_ls_R_factor_gt 0.0468
_refine_ls_shift/su_max 0.001
_refine_ls_shift/su_mean 0.000
_refine_ls_structure_factor_coef Fsqd
_refine_ls_weighting_details 'calc w=1/[\s^2^(Fo^2^)+(0.0271P)^2^+0.0000P] where P=(Fo^2^+2Fc^2^)/3'
_refine_ls_weighting_scheme calc
_refine_ls_wR_factor_gt 0.0783
_refine_ls_wR_factor_ref 0.0919
_reflns_number_gt 4382
_reflns_number_total 6954
_reflns_threshold_expression >2sigma(I)
_cod_data_source_file c6dt04379h2.cif
_cod_data_source_block Ic
_cod_depositor_comments 'Adding full bibliography for 7041319--7041322.cif.'
_cod_database_code 7041322

loop_
_symmetry_equiv_pos_as_xyz
'x, y, z'
'-x, -y, -z'

loop_
_atom_site_type_symbol
_atom_site_label
_atom_site_fract_x
_atom_site_fract_y
_atom_site_fract_z
_atom_site_U_iso_or_equiv
_atom_site_adp_type
_atom_site_calc_flag
_atom_site_refinement_flags
_atom_site_occupancy
Zn Zn1 0.48329(4) 0.26330(3) 0.28891(2) 0.02104(12) Uani d . 1
B B1 0.6981(4) 0.2095(3) 0.4425(2) 0.0223(10) Uani d . 1
C C1 0.5980(4) 0.0120(3) 0.1928(2) 0.0438(11) Uani d . 1
H H1A 0.5692 0.0749 0.1618 0.066 Uiso calc R 1
H H1B 0.5765 -0.0617 0.1578 0.066 Uiso calc R 1
H H1C 0.6994 0.0375 0.2196 0.066 Uiso calc R 1
C C2 0.5185(4) -0.0106(3) 0.2539(2) 0.0248(9) Uani d . 1
C C3 0.3624(4) -0.0586(3) 0.2165(2) 0.0358(10) Uani d . 1
H H3A 0.3157 -0.0722 0.2577 0.054 Uiso calc R 1
H H3B 0.3438 -0.1343 0.184 0.054 Uiso calc R 1
H H3C 0.3259 -0.0006 0.1834 0.054 Uiso calc R 1
C C4 0.5795(4) -0.0897(3) 0.3146(2) 0.0344(10) Uani d . 1
H H4A 0.5037 -0.1455 0.3294 0.041 Uiso calc R 1
H H4B 0.633 -0.1367 0.2933 0.041 Uiso calc R 1
C C5 0.6356(4) 0.0999(3) 0.3715(2) 0.0211(8) Uani d . 1
C C6 0.7754(4) 0.4916(3) 0.2437(2) 0.0325(10) Uani d . 1
H H6A 0.8132 0.4287 0.2263 0.049 Uiso calc R 1
H H6B 0.8348 0.5701 0.2406 0.049 Uiso calc R 1
H H6C 0.6794 0.4832 0.2096 0.049 Uiso calc R 1
C C7 0.7733(3) 0.4805(3) 0.3278(2) 0.0228(8) Uani d . 1
C C8 0.7069(4) 0.5711(3) 0.3567(2) 0.0377(10) Uani d . 1
H H8A 0.6072 0.5539 0.3263 0.057 Uiso calc R 1
H H8B 0.7554 0.6519 0.3496 0.057 Uiso calc R 1
H H8C 0.7152 0.5658 0.4126 0.057 Uiso calc R 1
C C9 0.9178(4) 0.4853(3) 0.3841(2) 0.0342(10) Uani d . 1
H H9A 0.9808 0.4656 0.3552 0.041 Uiso calc R 1
H H9B 0.962 0.5657 0.4138 0.041 Uiso calc R 1
C C10 0.7585(4) 0.3248(3) 0.4007(2) 0.0207(8) Uani d . 1
C C11 0.2738(4) 0.3598(3) 0.4145(2) 0.0397(11) Uani d . 1
H H11A 0.3472 0.4315 0.4418 0.06 Uiso calc R 1
H H11B 0.1925 0.3519 0.4344 0.06 Uiso calc R 1
H H11C 0.245 0.3668 0.3578 0.06 Uiso calc R 1
C C12 0.3307(4) 0.2503(3) 0.4290(2) 0.0246(9) Uani d . 1
C C13 0.2221(4) 0.1369(3) 0.3858(2) 0.0458(11) Uani d . 1
H H13A 0.1995 0.1416 0.3288 0.069 Uiso calc R 1
H H13B 0.1366 0.1285 0.4019 0.069 Uiso calc R 1
H H13C 0.2601 0.0676 0.3987 0.069 Uiso calc R 1
C C14 0.3919(4) 0.2393(4) 0.5164(2) 0.0446(12) Uani d . 1
H H14A 0.4112 0.3165 0.5485 0.053 Uiso calc R 1
H H14B 0.3259 0.1777 0.5347 0.053 Uiso calc R 1
C C15 0.5537(4) 0.2304(3) 0.4546(2) 0.0229(8) Uani d . 1
C C16 0.8146(4) 0.1886(3) 0.5197(2) 0.0230(8) Uani d . 1
C C17 0.9263(4) 0.1445(3) 0.5115(2) 0.0296(9) Uani d . 1
H H17 0.931 0.1262 0.46 0.036 Uiso calc R 1
C C18 1.0305(4) 0.1264(3) 0.5754(2) 0.0334(10) Uani d . 1
H H18 1.104 0.0955 0.5672 0.04 Uiso calc R 1
C C19 1.0276(4) 0.1530(3) 0.6509(2) 0.0377(10) Uani d . 1
H H19 1.0975 0.1389 0.6949 0.045 Uiso calc R 1
C C20 0.9228(4) 0.2000(3) 0.6617(2) 0.0349(10) Uani d . 1
H H20 0.9213 0.2207 0.7136 0.042 Uiso calc R 1
C C21 0.8181(4) 0.2177(3) 0.5972(2) 0.0300(9) Uani d . 1
H H21 0.7466 0.2507 0.6063 0.036 Uiso calc R 1
C C22 0.2941(4) 0.0971(3) 0.0191(2) 0.0449(11) Uani d . 1
H H22A 0.1946 0.0694 0.0163 0.067 Uiso calc R 1
H H22B 0.3488 0.0525 0.0556 0.067 Uiso calc R 1
H H22C 0.3047 0.0838 -0.0334 0.067 Uiso calc R 1
C C23 0.2730(5) 0.3392(4) -0.0284(2) 0.0490(12) Uani d . 1
H H23A 0.295 0.3167 -0.0761 0.073 Uiso calc R 1
H H23B 0.3078 0.426 -0.0145 0.073 Uiso calc R 1
H H23C 0.1708 0.3156 -0.0378 0.073 Uiso calc R 1
C C24 0.5528(4) 0.3025(4) 0.0649(2) 0.0437(11) Uani d . 1
H H24A 0.5678 0.2701 0.0172 0.066 Uiso calc R 1
H H24B 0.603 0.269 0.1106 0.066 Uiso calc R 1
H H24C 0.5882 0.3898 0.0719 0.066 Uiso calc R 1
C C25 0.2943(4) 0.5740(3) 0.2704(2) 0.0388(10) Uani d . 1
H H25A 0.3764 0.5672 0.3126 0.058 Uiso calc R 1
H H25B 0.2081 0.5315 0.2815 0.058 Uiso calc R 1
H H25C 0.2955 0.6586 0.2672 0.058 Uiso calc R 1
C C26 0.4525(4) 0.6069(3) 0.1501(2) 0.0396(11) Uani d . 1
H H26A 0.4333 0.6849 0.1402 0.059 Uiso calc R 1
H H26B 0.4659 0.5708 0.1031 0.059 Uiso calc R 1
H H26C 0.5379 0.6175 0.1946 0.059 Uiso calc R 1
C C27 0.1387(4) 0.5282(3) 0.0998(2) 0.0520(13) Uani d . 1
H H27A 0.1423 0.6136 0.1009 0.078 Uiso calc R 1
H H27B 0.0544 0.4851 0.1126 0.078 Uiso calc R 1
H H27C 0.1353 0.4971 0.0471 0.078 Uiso calc R 1
C C28 -0.0338(4) 0.2077(3) 0.0444(2) 0.0466(12) Uani d . 1
H H28A -0.1325 0.1661 0.0364 0.07 Uiso calc R 1
H H28B 0.0024 0.17 0.0071 0.07 Uiso calc R 1
H H28C -0.0265 0.2918 0.0355 0.07 Uiso calc R 1
C C29 0.0402(4) 0.0351(3) 0.1600(2) 0.0373(10) Uani d . 1
H H29A 0.0907 0.0245 0.2139 0.056 Uiso calc R 1
H H29B 0.0739 -0.0048 0.1225 0.056 Uiso calc R 1
H H29C -0.0609 0.0001 0.15 0.056 Uiso calc R 1
C C30 -0.0147(4) 0.2628(4) 0.2133(2) 0.0449(11) Uani d . 1
H H30A 0.0105 0.3502 0.2154 0.067 Uiso calc R 1
H H30B 0.0169 0.2395 0.2664 0.067 Uiso calc R 1
H H30C -0.1171 0.232 0.192 0.067 Uiso calc R 1
N N1 0.5491(3) 0.1037(2) 0.30437(16) 0.0227(7) Uani d . 1
N N2 0.6915(3) 0.3597(2) 0.33739(16) 0.0211(7) Uani d . 1
N N3 0.4580(3) 0.2620(2) 0.40205(16) 0.0230(7) Uani d . 1
O O1 0.6719(2) -0.00589(19) 0.38194(13) 0.0275(6) Uani d . 1
O O2 0.8893(2) 0.3951(2) 0.43721(13) 0.0297(6) Uani d . 1
O O3 0.5205(2) 0.2050(2) 0.52239(14) 0.0300(6) Uani d . 1
Si Si1 0.31257(11) 0.30394(8) 0.17448(6) 0.0248(3) Uani d . 1
Si Si2 0.35984(12) 0.26128(9) 0.05495(6) 0.0325(3) Uani d . 1
Si Si3 0.29988(12) 0.50644(9) 0.17421(6) 0.0303(3) Uani d . 1
Si Si4 0.07241(11) 0.19880(9) 0.14801(6) 0.0320(3) Uani d . 1

loop_
_atom_site_aniso_label
_atom_site_aniso_U_11
_atom_site_aniso_U_22
_atom_site_aniso_U_33
_atom_site_aniso_U_12
_atom_site_aniso_U_13
_atom_site_aniso_U_23
Zn1 0.0219(2) 0.0174(2) 0.0213(2) 0.00341(18) 0.0036(2) 0.00429(18)
B1 0.023(2) 0.021(2) 0.019(2) 0.0036(19) 0.0018(19) 0.0059(18)
C1 0.051(3) 0.042(3) 0.040(3) 0.010(2) 0.019(2) 0.002(2)
C2 0.025(2) 0.022(2) 0.026(2) 0.0079(17) 0.0046(18) 0.0013(17)
C3 0.033(2) 0.025(2) 0.041(3) 0.0015(19) 0.002(2) 0.0010(19)
C4 0.043(3) 0.017(2) 0.035(2) 0.0050(19) 0.001(2) -0.0050(18)
C5 0.021(2) 0.0181(19) 0.027(2) 0.0062(16) 0.0100(18) 0.0089(16)
C6 0.037(2) 0.029(2) 0.032(2) 0.0093(19) 0.010(2) 0.0093(18)
C7 0.021(2) 0.0196(19) 0.023(2) -0.0010(16) 0.0044(17) 0.0028(16)
C8 0.047(3) 0.027(2) 0.039(3) 0.005(2) 0.018(2) -0.0025(19)
C9 0.033(2) 0.030(2) 0.029(2) -0.0060(19) 0.0027(19) 0.0113(18)
C10 0.019(2) 0.0167(19) 0.024(2) 0.0020(16) 0.0040(17) -0.0020(16)
C11 0.041(3) 0.045(3) 0.040(3) 0.022(2) 0.014(2) 0.006(2)
C12 0.026(2) 0.031(2) 0.023(2) 0.0121(18) 0.0116(18) 0.0114(17)
C13 0.034(3) 0.039(3) 0.060(3) 0.001(2) 0.013(2) 0.010(2)
C14 0.037(3) 0.077(3) 0.037(3) 0.033(2) 0.020(2) 0.023(2)
C15 0.032(2) 0.0161(19) 0.019(2) 0.0012(17) 0.0101(18) 0.0040(16)
C16 0.024(2) 0.0153(19) 0.026(2) 0.0010(16) 0.0042(17) 0.0051(16)
C17 0.026(2) 0.030(2) 0.030(2) 0.0045(18) 0.0071(19) 0.0040(18)
C18 0.023(2) 0.027(2) 0.047(3) 0.0062(18) 0.004(2) 0.006(2)
C19 0.025(2) 0.043(3) 0.035(3) 0.002(2) -0.003(2) 0.015(2)
C20 0.027(2) 0.044(3) 0.025(2) -0.003(2) 0.003(2) 0.0066(19)
C21 0.023(2) 0.036(2) 0.030(2) 0.0098(18) 0.0037(19) 0.0026(18)
C22 0.054(3) 0.042(3) 0.028(2) 0.002(2) 0.004(2) -0.006(2)
C23 0.064(3) 0.047(3) 0.031(3) 0.010(2) 0.009(2) 0.016(2)
C24 0.054(3) 0.044(3) 0.034(3) 0.005(2) 0.021(2) 0.006(2)
C25 0.044(3) 0.026(2) 0.047(3) 0.009(2) 0.014(2) 0.0052(19)
C26 0.053(3) 0.026(2) 0.042(3) 0.013(2) 0.014(2) 0.0103(19)
C27 0.053(3) 0.036(3) 0.058(3) 0.021(2) -0.006(2) 0.014(2)
C28 0.041(3) 0.035(2) 0.046(3) 0.001(2) -0.009(2) 0.009(2)
C29 0.032(2) 0.032(2) 0.042(3) 0.0040(19) 0.004(2) 0.0044(19)
C30 0.021(2) 0.051(3) 0.060(3) 0.010(2) 0.006(2) 0.002(2)
N1 0.0254(18) 0.0146(16) 0.0221(17) 0.0018(13) 0.0007(15) 0.0003(13)
N2 0.0184(17) 0.0179(16) 0.0220(17) -0.0010(13) 0.0029(14) 0.0021(13)
N3 0.0206(17) 0.0242(17) 0.0260(18) 0.0066(14) 0.0085(15) 0.0079(14)
O1 0.0286(15) 0.0193(14) 0.0288(15) 0.0069(12) -0.0012(12) 0.0021(11)
O2 0.0223(15) 0.0280(14) 0.0274(15) -0.0058(12) -0.0010(12) 0.0075(12)
O3 0.0263(15) 0.0453(16) 0.0252(15) 0.0156(13) 0.0113(12) 0.0172(12)
Si1 0.0277(6) 0.0195(5) 0.0234(6) 0.0055(5) 0.0017(5) 0.0053(4)
Si2 0.0422(7) 0.0274(6) 0.0213(6) 0.0016(5) 0.0047(5) 0.0037(5)
Si3 0.0363(7) 0.0204(6) 0.0307(6) 0.0088(5) 0.0025(5) 0.0060(5)
Si4 0.0259(6) 0.0270(6) 0.0361(7) 0.0049(5) -0.0005(5) 0.0028(5)

loop_
_atom_type_symbol
_atom_type_description
_atom_type_scat_dispersion_real
_atom_type_scat_dispersion_imag
_atom_type_scat_source
C C 0.0033 0.0016 'International Tables Vol C Tables 4.2.6.8 and 6.1.1.4'
H H 0.0000 0.0000 'International Tables Vol C Tables 4.2.6.8 and 6.1.1.4'
N N 0.0061 0.0033 'International Tables Vol C Tables 4.2.6.8 and 6.1.1.4'
O O 0.0106 0.0060 'International Tables Vol C Tables 4.2.6.8 and 6.1.1.4'
B B 0.0013 0.0007 'International Tables Vol C Tables 4.2.6.8 and 6.1.1.4'
Si Si 0.0817 0.0704 'International Tables Vol C Tables 4.2.6.8 and 6.1.1.4'
Zn Zn 0.2839 1.4301 'International Tables Vol C Tables 4.2.6.8 and 6.1.1.4'

loop_
_citation_id
_citation_doi
_citation_year
1 10.1039/C2CC36953B 2013

loop_
_geom_angle_atom_site_label_1
_geom_angle_atom_site_label_2
_geom_angle_atom_site_label_3
_geom_angle
N2 Zn1 N3 89.69(11)
N2 Zn1 N1 88.88(11)
N3 Zn1 N1 89.07(11)
N2 Zn1 Si1 126.98(8)
N3 Zn1 Si1 123.69(8)
N1 Zn1 Si1 126.76(8)
C16 B1 C15 117.1(3)
C16 B1 C10 112.5(3)
C15 B1 C10 104.7(3)
C16 B1 C5 115.8(3)
C15 B1 C5 101.0(3)
C10 B1 C5 104.2(3)
C2 C1 H1A 109.5
C2 C1 H1B 109.5
H1A C1 H1B 109.5
C2 C1 H1C 109.5
H1A C1 H1C 109.5
H1B C1 H1C 109.5
N1 C2 C3 110.4(3)
N1 C2 C1 108.3(3)
C3 C2 C1 112.2(3)
N1 C2 C4 101.3(3)
C3 C2 C4 112.2(3)
C1 C2 C4 111.8(3)
C2 C3 H3A 109.5
C2 C3 H3B 109.5
H3A C3 H3B 109.5
C2 C3 H3C 109.5
H3A C3 H3C 109.5
H3B C3 H3C 109.5
O1 C4 C2 104.6(3)
O1 C4 H4A 110.8
C2 C4 H4A 110.8
O1 C4 H4B 110.8
C2 C4 H4B 110.8
H4A C4 H4B 108.9
N1 C5 O1 115.3(3)
N1 C5 B1 124.3(3)
O1 C5 B1 120.3(3)
C7 C6 H6A 109.5
C7 C6 H6B 109.5
H6A C6 H6B 109.5
C7 C6 H6C 109.5
H6A C6 H6C 109.5
H6B C6 H6C 109.5
N2 C7 C6 112.1(3)
N2 C7 C8 106.7(3)
C6 C7 C8 112.1(3)
N2 C7 C9 100.9(3)
C6 C7 C9 112.9(3)
C8 C7 C9 111.5(3)
C7 C8 H8A 109.5
C7 C8 H8B 109.5
H8A C8 H8B 109.5
C7 C8 H8C 109.5
H8A C8 H8C 109.5
H8B C8 H8C 109.5
O2 C9 C7 104.3(3)
O2 C9 H9A 110.9
C7 C9 H9A 110.9
O2 C9 H9B 110.9
C7 C9 H9B 110.9
H9A C9 H9B 108.9
N2 C10 O2 115.5(3)
N2 C10 B1 126.0(3)
O2 C10 B1 118.3(3)
C12 C11 H11A 109.5
C12 C11 H11B 109.5
H11A C11 H11B 109.5
C12 C11 H11C 109.5
H11A C11 H11C 109.5
H11B C11 H11C 109.5
N3 C12 C11 110.7(3)
N3 C12 C13 108.2(3)
C11 C12 C13 111.5(3)
N3 C12 C14 100.6(3)
C11 C12 C14 113.0(3)
C13 C12 C14 112.2(3)
C12 C13 H13A 109.5
C12 C13 H13B 109.5
H13A C13 H13B 109.5
C12 C13 H13C 109.5
H13A C13 H13C 109.5
H13B C13 H13C 109.5
O3 C14 C12 105.0(3)
O3 C14 H14A 110.7
C12 C14 H14A 110.7
O3 C14 H14B 110.7
C12 C14 H14B 110.7
H14A C14 H14B 108.8
N3 C15 O3 114.4(3)
N3 C15 B1 125.0(3)
O3 C15 B1 120.3(3)
C21 C16 C17 115.2(3)
C21 C16 B1 124.6(3)
C17 C16 B1 120.1(3)
C18 C17 C16 122.7(4)
C18 C17 H17 118.6
C16 C17 H17 118.6
C19 C18 C17 120.2(4)
C19 C18 H18 119.9
C17 C18 H18 119.9
C20 C19 C18 119.1(4)
C20 C19 H19 120.5
C18 C19 H19 120.5
C19 C20 C21 120.5(4)
C19 C20 H20 119.8
C21 C20 H20 119.8
C20 C21 C16 122.3(4)
C20 C21 H21 118.9
C16 C21 H21 118.9
Si2 C22 H22A 109.5
Si2 C22 H22B 109.5
H22A C22 H22B 109.5
Si2 C22 H22C 109.5
H22A C22 H22C 109.5
H22B C22 H22C 109.5
Si2 C23 H23A 109.5
Si2 C23 H23B 109.5
H23A C23 H23B 109.5
Si2 C23 H23C 109.5
H23A C23 H23C 109.5
H23B C23 H23C 109.5
Si2 C24 H24A 109.5
Si2 C24 H24B 109.5
H24A C24 H24B 109.5
Si2 C24 H24C 109.5
H24A C24 H24C 109.5
H24B C24 H24C 109.5
Si3 C25 H25A 109.5
Si3 C25 H25B 109.5
H25A C25 H25B 109.5
Si3 C25 H25C 109.5
H25A C25 H25C 109.5
H25B C25 H25C 109.5
Si3 C26 H26A 109.5
Si3 C26 H26B 109.5
H26A C26 H26B 109.5
Si3 C26 H26C 109.5
H26A C26 H26C 109.5
H26B C26 H26C 109.5
Si3 C27 H27A 109.5
Si3 C27 H27B 109.5
H27A C27 H27B 109.5
Si3 C27 H27C 109.5
H27A C27 H27C 109.5
H27B C27 H27C 109.5
Si4 C28 H28A 109.5
Si4 C28 H28B 109.5
H28A C28 H28B 109.5
Si4 C28 H28C 109.5
H28A C28 H28C 109.5
H28B C28 H28C 109.5
Si4 C29 H29A 109.5
Si4 C29 H29B 109.5
H29A C29 H29B 109.5
Si4 C29 H29C 109.5
H29A C29 H29C 109.5
H29B C29 H29C 109.5
Si4 C30 H30A 109.5
Si4 C30 H30B 109.5
H30A C30 H30B 109.5
Si4 C30 H30C 109.5
H30A C30 H30C 109.5
H30B C30 H30C 109.5
C5 N1 C2 109.4(3)
C5 N1 Zn1 116.0(2)
C2 N1 Zn1 134.6(2)
C10 N2 C7 108.9(3)
C10 N2 Zn1 115.3(2)
C7 N2 Zn1 133.6(2)
C15 N3 C12 109.6(3)
C15 N3 Zn1 115.4(2)
C12 N3 Zn1 131.4(2)
C5 O1 C4 106.1(2)
C10 O2 C9 105.9(2)
C15 O3 C14 106.5(3)
Si2 Si1 Si4 102.70(6)
Si2 Si1 Si3 104.29(5)
Si4 Si1 Si3 102.10(6)
Si2 Si1 Zn1 112.78(6)
Si4 Si1 Zn1 118.43(5)
Si3 Si1 Zn1 114.79(5)
C24 Si2 C22 106.05(18)
C24 Si2 C23 106.94(19)
C22 Si2 C23 105.50(18)
C24 Si2 Si1 112.69(13)
C22 Si2 Si1 111.55(13)
C23 Si2 Si1 113.55(15)
C25 Si3 C26 106.48(17)
C25 Si3 C27 104.32(19)
C26 Si3 C27 105.09(18)
C25 Si3 Si1 113.87(12)
C26 Si3 Si1 112.60(13)
C27 Si3 Si1 113.66(13)
C29 Si4 C30 105.98(18)
C29 Si4 C28 105.51(17)
C30 Si4 C28 105.48(19)
C29 Si4 Si1 115.23(13)
C30 Si4 Si1 111.94(13)
C28 Si4 Si1 111.98(14)

loop_
_geom_bond_atom_site_label_1
_geom_bond_atom_site_label_2
_geom_bond_distance
Zn1 N2 2.076(3)
Zn1 N3 2.100(3)
Zn1 N1 2.113(3)
Zn1 Si1 2.4266(12)
B1 C16 1.616(5)
B1 C15 1.623(5)
B1 C10 1.629(5)
B1 C5 1.631(5)
C1 C2 1.525(5)
C1 H1A 0.98
C1 H1B 0.98
C1 H1C 0.98
C2 N1 1.489(4)
C2 C3 1.506(5)
C2 C4 1.535(5)
C3 H3A 0.98
C3 H3B 0.98
C3 H3C 0.98
C4 O1 1.456(4)
C4 H4A 0.99
C4 H4B 0.99
C5 N1 1.282(4)
C5 O1 1.366(4)
C6 C7 1.511(5)
C6 H6A 0.98
C6 H6B 0.98
C6 H6C 0.98
C7 N2 1.493(4)
C7 C8 1.524(5)
C7 C9 1.525(5)
C8 H8A 0.98
C8 H8B 0.98
C8 H8C 0.98
C9 O2 1.466(4)
C9 H9A 0.99
C9 H9B 0.99
C10 N2 1.279(4)
C10 O2 1.355(4)
C11 C12 1.518(5)
C11 H11A 0.98
C11 H11B 0.98
C11 H11C 0.98
C12 N3 1.489(4)
C12 C13 1.519(5)
C12 C14 1.528(5)
C13 H13A 0.98
C13 H13B 0.98
C13 H13C 0.98
C14 O3 1.442(4)
C14 H14A 0.99
C14 H14B 0.99
C15 N3 1.285(4)
C15 O3 1.364(4)
C16 C21 1.396(5)
C16 C17 1.398(5)
C17 C18 1.386(5)
C17 H17 0.95
C18 C19 1.376(5)
C18 H18 0.95
C19 C20 1.368(5)
C19 H19 0.95
C20 C21 1.393(5)
C20 H20 0.95
C21 H21 0.95
C22 Si2 1.881(4)
C22 H22A 0.98
C22 H22B 0.98
C22 H22C 0.98
C23 Si2 1.882(4)
C23 H23A 0.98
C23 H23B 0.98
C23 H23C 0.98
C24 Si2 1.875(4)
C24 H24A 0.98
C24 H24B 0.98
C24 H24C 0.98
C25 Si3 1.876(4)
C25 H25A 0.98
C25 H25B 0.98
C25 H25C 0.98
C26 Si3 1.879(4)
C26 H26A 0.98
C26 H26B 0.98
C26 H26C 0.98
C27 Si3 1.881(4)
C27 H27A 0.98
C27 H27B 0.98
C27 H27C 0.98
C28 Si4 1.881(4)
C28 H28A 0.98
C28 H28B 0.98
C28 H28C 0.98
C29 Si4 1.876(4)
C29 H29A 0.98
C29 H29B 0.98
C29 H29C 0.98
C30 Si4 1.877(4)
C30 H30A 0.98
C30 H30B 0.98
C30 H30C 0.98
Si1 Si2 2.3687(17)
Si1 Si4 2.3764(17)
Si1 Si3 2.3784(16)
